data_7242112
loop_
_publ_author_name
'Zhang, Mei-Li'
'Bai, Ye'
'Ren, Yi-Xia'
'Wang, Ji-Jiang'
'Yang, Xiao-Gang'
'Ma, Lu-Fang'

_publ_section_title
;
 Structural diversity and photocatalytic activity of six Co(ii)/Ni(ii)
 complexes with three flexible phenylenediacetate isomers
;
_journal_issue 7
_journal_name_full CrystEngComm
_journal_page_first 1616
_journal_page_last 1627
_journal_paper_doi 10.1039/D0CE01702G
_journal_volume 23
_journal_year 2021
_chemical_absolute_configuration ad
_chemical_formula_moiety 'C22 H18 N4 Ni O4, H2 O'
_chemical_formula_sum 'C22 H20 N4 Ni O5'
_chemical_formula_weight 479.13
_space_group_crystal_system orthorhombic
_space_group_IT_number 33
_space_group_name_Hall 'P 2c -2n'
_space_group_name_H-M_alt 'P n a 21'
_atom_sites_solution_hydrogens mixed
_atom_sites_solution_primary direct
_audit_creation_date 2018-09-07
_audit_creation_method
;
Olex2 1.2
(compiled 2018.05.29 svn.r3508 for OlexSys, GUI svn.r5506)
;
_audit_update_record
;
2018-12-26 deposited with the CCDC.	2021-01-18 downloaded from the CCDC.
;
_cell_angle_alpha 90
_cell_angle_beta 90
_cell_angle_gamma 90
_cell_formula_units_Z 4
_cell_length_a 18.5939(8)
_cell_length_b 7.6992(3)
_cell_length_c 14.9541(7)
_cell_measurement_reflns_used 6223
_cell_measurement_temperature 296.15
_cell_measurement_theta_max 28.475
_cell_measurement_theta_min 2.579
_cell_volume 2140.80(16)
_computing_cell_refinement 'SAINT v7.68A (Bruker, 2009)'
_computing_data_reduction 'SAINT v7.68A (Bruker, 2009)'
_computing_molecular_graphics 'Olex2 (Dolomanov et al., 2009)'
_computing_publication_material 'Olex2 (Dolomanov et al., 2009)'
_computing_structure_refinement 'ShelXL (Sheldrick, 2015)'
_computing_structure_solution 'SIR2004 (Burla et al.,  2007)'
_diffrn_ambient_temperature 296.15
_diffrn_measured_fraction_theta_full 0.997
_diffrn_measured_fraction_theta_max 0.997
_diffrn_measurement_device_type 'CCD area detector'
_diffrn_measurement_method 'phi and omega scans'
_diffrn_radiation_monochromator graphite
_diffrn_radiation_type MoK\a
_diffrn_radiation_wavelength 0.71073
_diffrn_reflns_av_R_equivalents 0.0149
_diffrn_reflns_av_unetI/netI 0.0328
_diffrn_reflns_Laue_measured_fraction_full 0.997
_diffrn_reflns_Laue_measured_fraction_max 0.997
_diffrn_reflns_limit_h_max 23
_diffrn_reflns_limit_h_min -17
_diffrn_reflns_limit_k_max 9
_diffrn_reflns_limit_k_min -9
_diffrn_reflns_limit_l_max 18
_diffrn_reflns_limit_l_min -16
_diffrn_reflns_number 11295
_diffrn_reflns_point_group_measured_fraction_full 0.936
_diffrn_reflns_point_group_measured_fraction_max 0.931
_diffrn_reflns_theta_full 25.242
_diffrn_reflns_theta_max 26.372
_diffrn_reflns_theta_min 2.580
_exptl_absorpt_coefficient_mu 0.949
_exptl_absorpt_correction_T_max 0.7461
_exptl_absorpt_correction_T_min 0.6483
_exptl_absorpt_correction_type multi-scan
_exptl_absorpt_process_details
'SADABS-2008/1 (Bruker,2008) was used for absorption correction. wR2(int) was 0.0553 before and 0.0449 after correction. The Ratio of minimum to maximum transmission is 0.8689. The \l/2 correction factor is 0.0015.'
_exptl_crystal_colour 'clear greenish green'
_exptl_crystal_colour_lustre clear
_exptl_crystal_colour_modifier greenish
_exptl_crystal_colour_primary green
_exptl_crystal_density_diffrn 1.487
_exptl_crystal_description block
_exptl_crystal_F_000 992
_exptl_crystal_size_max 0.29
_exptl_crystal_size_mid 0.25
_exptl_crystal_size_min 0.25
_refine_diff_density_max 0.171
_refine_diff_density_min -0.148
_refine_diff_density_rms 0.028
_refine_ls_abs_structure_details
;
 Refined as an inversion twin.
;
_refine_ls_abs_structure_Flack 0.042(14)
_refine_ls_extinction_method none
_refine_ls_goodness_of_fit_ref 1.030
_refine_ls_hydrogen_treatment constr
_refine_ls_matrix_type full
_refine_ls_number_parameters 293
_refine_ls_number_reflns 4077
_refine_ls_number_restraints 1
_refine_ls_restrained_S_all 1.029
_refine_ls_R_factor_all 0.0254
_refine_ls_R_factor_gt 0.0226
_refine_ls_shift/su_max 0.004
_refine_ls_shift/su_mean 0.000
_refine_ls_structure_factor_coef Fsqd
_refine_ls_weighting_details 'w=1/[\s^2^(Fo^2^)+(0.0170P)^2^+0.2439P] where P=(Fo^2^+2Fc^2^)/3'
_refine_ls_weighting_scheme calc
_refine_ls_wR_factor_gt 0.0525
_refine_ls_wR_factor_ref 0.0536
_reflns_Friedel_coverage 0.795
_reflns_Friedel_fraction_full 0.869
_reflns_Friedel_fraction_max 0.859
_reflns_number_gt 3794
_reflns_number_total 4077
_reflns_threshold_expression 'I > 2\s(I)'
_cod_data_source_file d0ce01702g2.cif
_cod_data_source_block 1
_cod_depositor_comments 'Adding full bibliography for 7242112--7242117.cif.'
_cod_database_code 7242112
_shelx_shelxl_version_number 2018/3
_shelx_space_group_comment
;
The symmetry employed for this shelxl refinement is uniquely defined
by the following loop, which should always be used as a source of
symmetry information in preference to the above space-group names.
They are only intended as comments.
;
_shelx_estimated_absorpt_t_max 0.797
_shelx_estimated_absorpt_t_min 0.770
_olex2_refinement_description
;
1. Twinned data refinement
 Scales: 0.958(14)
 0.042(14)
2. Fixed Uiso
 At 1.2 times of:
  All C(H) groups, All C(H,H) groups
 At 1.5 times of:
  All O(H,H) groups
3.a Free rotating group:
 O5(H5A,H5B)
3.b Secondary CH2 refined with riding coordinates:
 C2(H2A,H2B), C9(H9A,H9B)
3.c Aromatic/amide H refined with riding coordinates:
 C4(H4), C5(H5), C7(H7), C8(H8), C11(H11), C12(H12), C13(H13), C15(H15),
 C17(H17), C18(H18), C19(H19), C20(H20), C21(H21), C22(H22)
;
_olex2_submission_special_instructions 'No special instructions were received'

loop_
_space_group_symop_operation_xyz
'x, y, z'
'-x, -y, z+1/2'
'x+1/2, -y+1/2, z'
'-x+1/2, y+1/2, z+1/2'

loop_
_atom_site_label
_atom_site_type_symbol
_atom_site_fract_x
_atom_site_fract_y
_atom_site_fract_z
_atom_site_U_iso_or_equiv
_atom_site_adp_type
_atom_site_occupancy
_atom_site_site_symmetry_order
_atom_site_calc_flag
_atom_site_refinement_flags_posn
_atom_site_refinement_flags_adp
_atom_site_refinement_flags_occupancy
_atom_site_disorder_assembly
_atom_site_disorder_group
Ni1 Ni 0.77534(2) 0.67839(4) 0.40229(3) 0.04630(10) Uani 1 1 d . . . . .
O1 O 0.37197(8) 0.9656(2) 0.39058(14) 0.0528(5) Uani 1 1 d . . . . .
O2 O 0.28621(11) 0.9974(3) 0.29264(16) 0.0686(6) Uani 1 1 d . . . . .
O3 O 0.78975(10) 0.8966(3) 0.31811(16) 0.0631(6) Uani 1 1 d . . . . .
O4 O 0.68347(9) 0.8341(2) 0.37166(14) 0.0585(6) Uani 1 1 d . . . . .
N1 N 0.72134(12) 0.5072(3) 0.48202(18) 0.0550(6) Uani 1 1 d . . . . .
N2 N 0.63798(11) 0.4165(3) 0.57536(16) 0.0502(5) Uani 1 1 d . . . . .
N3 N 0.38206(11) 0.5372(3) 0.59815(14) 0.0426(5) Uani 1 1 d . . . . .
N4 N 0.30861(12) 0.6776(3) 0.50778(17) 0.0496(5) Uani 1 1 d . . . . .
C1 C 0.34667(14) 1.0409(4) 0.3228(2) 0.0531(7) Uani 1 1 d . . . . .
C2 C 0.38651(16) 1.1888(5) 0.2782(3) 0.0751(10) Uani 1 1 d . . . . .
H2A H 0.373987 1.296281 0.308281 0.090 Uiso 1 1 calc R . . . .
H2B H 0.370292 1.197965 0.216758 0.090 Uiso 1 1 calc R . . . .
C3 C 0.46781(15) 1.1696(4) 0.2786(2) 0.0556(7) Uani 1 1 d . . . . .
C4 C 0.50819(18) 1.2162(4) 0.3516(2) 0.0654(8) Uani 1 1 d . . . . .
H4 H 0.485795 1.263888 0.401499 0.078 Uiso 1 1 calc R . . . .
C5 C 0.58237(18) 1.1927(4) 0.3515(3) 0.0689(9) Uani 1 1 d . . . . .
H5 H 0.608910 1.226304 0.401272 0.083 Uiso 1 1 calc R . . . .
C6 C 0.61702(15) 1.1215(4) 0.2800(3) 0.0608(8) Uani 1 1 d . . . . .
C7 C 0.57684(18) 1.0790(4) 0.2059(2) 0.0667(9) Uani 1 1 d . . . . .
H7 H 0.599443 1.033411 0.155604 0.080 Uiso 1 1 calc R . . . .
C8 C 0.50289(18) 1.1035(4) 0.2055(2) 0.0657(9) Uani 1 1 d . . . . .
H8 H 0.476642 1.074626 0.154696 0.079 Uiso 1 1 calc R . . . .
C9 C 0.69731(16) 1.0938(5) 0.2806(3) 0.0830(12) Uani 1 1 d . . . . .
H9A H 0.713942 1.092551 0.219089 0.100 Uiso 1 1 calc R . . . .
H9B H 0.719472 1.192819 0.309698 0.100 Uiso 1 1 calc R . . . .
C10 C 0.72396(13) 0.9313(4) 0.3257(2) 0.0565(7) Uani 1 1 d . . . . .
C11 C 0.65632(14) 0.5344(4) 0.5128(2) 0.0531(7) Uani 1 1 d . . . . .
H11 H 0.626484 0.623983 0.493707 0.064 Uiso 1 1 calc R . . . .
C12 C 0.69533(18) 0.3061(5) 0.5836(3) 0.0715(10) Uani 1 1 d . . . . .
H12 H 0.698622 0.210135 0.621180 0.086 Uiso 1 1 calc R . . . .
C13 C 0.74590(17) 0.3640(4) 0.5268(3) 0.0693(9) Uani 1 1 d . . . . .
H13 H 0.791003 0.313994 0.519027 0.083 Uiso 1 1 calc R . . . .
C14 C 0.57210(14) 0.4083(3) 0.62416(18) 0.0467(6) Uani 1 1 d . . . . .
C15 C 0.50963(14) 0.4723(3) 0.58657(17) 0.0424(6) Uani 1 1 d . . . . .
H15 H 0.509953 0.517909 0.528985 0.051 Uiso 1 1 calc R . . . .
C16 C 0.44679(13) 0.4678(3) 0.63548(17) 0.0422(6) Uani 1 1 d . . . . .
C17 C 0.44553(18) 0.3971(4) 0.7202(2) 0.0616(8) Uani 1 1 d . . . . .
H17 H 0.402833 0.392182 0.752536 0.074 Uiso 1 1 calc R . . . .
C18 C 0.5081(2) 0.3341(5) 0.7561(2) 0.0750(10) Uani 1 1 d . . . . .
H18 H 0.507477 0.286907 0.813389 0.090 Uiso 1 1 calc R . . . .
C19 C 0.57152(19) 0.3389(4) 0.7098(2) 0.0630(8) Uani 1 1 d . . . . .
H19 H 0.613591 0.296246 0.735324 0.076 Uiso 1 1 calc R . . . .
C20 C 0.37558(14) 0.6286(4) 0.52171(19) 0.0518(7) Uani 1 1 d . . . . .
H20 H 0.413647 0.654021 0.483546 0.062 Uiso 1 1 calc R . . . .
C21 C 0.27165(15) 0.6163(5) 0.5795(2) 0.0614(8) Uani 1 1 d . . . . .
H21 H 0.222581 0.631891 0.588515 0.074 Uiso 1 1 calc R . . . .
C22 C 0.31477(16) 0.5313(4) 0.6350(2) 0.0610(8) Uani 1 1 d . . . . .
H22 H 0.301792 0.478124 0.688460 0.073 Uiso 1 1 calc R . . . .
O5 O 0.5343(2) 0.8415(4) 0.4584(2) 0.0980(9) Uani 1 1 d . . . . .
H5A H 0.571911 0.885528 0.435343 0.147 Uiso 1 1 d G . . . .
H5B H 0.499729 0.913341 0.454210 0.147 Uiso 1 1 d G . . . .

loop_
_atom_site_aniso_label
_atom_site_aniso_U_11
_atom_site_aniso_U_22
_atom_site_aniso_U_33
_atom_site_aniso_U_23
_atom_site_aniso_U_13
_atom_site_aniso_U_12
Ni1 0.02460(13) 0.05346(17) 0.06084(18) 0.0076(2) -0.00296(17) 0.00000(12)
O1 0.0345(8) 0.0614(10) 0.0625(13) 0.0063(11) -0.0076(9) -0.0025(7)
O2 0.0402(10) 0.0824(16) 0.0832(15) 0.0118(13) -0.0215(10) -0.0027(10)
O3 0.0342(10) 0.0760(14) 0.0792(15) 0.0220(13) 0.0076(10) 0.0046(10)
O4 0.0304(8) 0.0608(11) 0.0841(15) 0.0287(10) -0.0004(8) -0.0021(8)
N1 0.0361(12) 0.0539(14) 0.0751(17) 0.0145(12) -0.0012(11) 0.0007(10)
N2 0.0379(12) 0.0475(13) 0.0650(15) 0.0145(11) -0.0067(10) -0.0003(9)
N3 0.0367(11) 0.0474(12) 0.0437(11) -0.0028(9) 0.0060(9) -0.0094(9)
N4 0.0342(12) 0.0555(14) 0.0590(14) -0.0023(11) 0.0051(10) -0.0014(10)
C1 0.0357(13) 0.0594(17) 0.0643(17) 0.0068(14) -0.0056(13) 0.0078(12)
C2 0.0402(16) 0.079(2) 0.106(3) 0.035(2) -0.0087(16) 0.0066(15)
C3 0.0410(14) 0.0495(16) 0.076(2) 0.0220(15) -0.0053(14) -0.0017(12)
C4 0.0550(18) 0.0643(18) 0.077(2) -0.0025(16) -0.0025(16) 0.0044(14)
C5 0.0547(18) 0.069(2) 0.083(2) 0.0040(18) -0.0203(17) -0.0087(15)
C6 0.0384(14) 0.0471(15) 0.097(2) 0.0310(16) 0.0002(15) -0.0028(12)
C7 0.0584(19) 0.068(2) 0.074(2) 0.0152(18) 0.0134(16) 0.0012(16)
C8 0.0558(18) 0.073(2) 0.068(2) 0.0179(18) -0.0121(16) -0.0068(16)
C9 0.0399(16) 0.071(2) 0.138(4) 0.050(2) 0.0080(19) -0.0005(15)
C10 0.0327(13) 0.0612(18) 0.076(2) 0.0190(15) 0.0009(13) -0.0016(11)
C11 0.0348(13) 0.0486(15) 0.0760(19) 0.0188(14) -0.0051(13) -0.0025(11)
C12 0.0556(18) 0.068(2) 0.091(2) 0.0329(18) 0.0027(18) 0.0187(15)
C13 0.0431(15) 0.072(2) 0.093(2) 0.0228(19) -0.0018(17) 0.0165(15)
C14 0.0436(13) 0.0424(14) 0.0542(15) 0.0068(12) -0.0080(12) -0.0097(11)
C15 0.0418(13) 0.0457(14) 0.0399(13) 0.0085(11) -0.0028(10) -0.0064(10)
C16 0.0461(14) 0.0398(13) 0.0406(13) -0.0015(11) -0.0012(10) -0.0101(10)
C17 0.0611(19) 0.0741(19) 0.0497(17) 0.0111(15) 0.0065(14) -0.0068(15)
C18 0.081(2) 0.093(3) 0.0513(18) 0.0234(17) -0.0031(17) -0.0062(19)
C19 0.0608(19) 0.067(2) 0.0610(18) 0.0143(16) -0.0187(15) -0.0037(15)
C20 0.0346(13) 0.0697(18) 0.0510(15) 0.0075(14) 0.0101(12) 0.0007(12)
C21 0.0352(14) 0.0699(19) 0.079(2) 0.0016(17) 0.0158(14) -0.0045(13)
C22 0.0472(15) 0.074(2) 0.0618(18) 0.0046(16) 0.0189(14) -0.0116(14)
O5 0.119(3) 0.0851(19) 0.089(2) 0.0269(16) 0.006(2) -0.0021(17)

loop_
_atom_type_symbol
_atom_type_description
_atom_type_scat_dispersion_real
_atom_type_scat_dispersion_imag
_atom_type_scat_source
C C 0.0033 0.0016 'International Tables Vol C Tables 4.2.6.8 and 6.1.1.4'
H H 0.0000 0.0000 'International Tables Vol C Tables 4.2.6.8 and 6.1.1.4'
N N 0.0061 0.0033 'International Tables Vol C Tables 4.2.6.8 and 6.1.1.4'
Ni Ni 0.3393 1.1124 'International Tables Vol C Tables 4.2.6.8 and 6.1.1.4'
O O 0.0106 0.0060 'International Tables Vol C Tables 4.2.6.8 and 6.1.1.4'

loop_
_geom_angle_atom_site_label_1
_geom_angle_atom_site_label_2
_geom_angle_atom_site_label_3
_geom_angle
_geom_angle_site_symmetry_1
_geom_angle_site_symmetry_3
_geom_angle_publ_flag
O1 Ni1 O2 61.61(7) 3_565 3_565 ?
O1 Ni1 O4 162.55(8) 3_565 . ?
O1 Ni1 C1 30.85(8) 3_565 3_565 ?
O1 Ni1 C10 135.01(9) 3_565 . ?
O2 Ni1 O4 105.46(8) 3_565 . ?
O2 Ni1 C1 30.80(8) 3_565 3_565 ?
O2 Ni1 C10 100.46(11) 3_565 . ?
O3 Ni1 O1 105.01(8) . 3_565 ?
O3 Ni1 O2 91.97(10) . 3_565 ?
O3 Ni1 O4 61.86(7) . . ?
O3 Ni1 C1 100.94(10) . 3_565 ?
O3 Ni1 C10 30.83(8) . . ?
O4 Ni1 C1 135.59(9) . 3_565 ?
O4 Ni1 C10 31.03(8) . . ?
N1 Ni1 O1 97.32(8) . 3_565 ?
N1 Ni1 O2 94.92(10) . 3_565 ?
N1 Ni1 O3 157.26(8) . . ?
N1 Ni1 O4 95.41(8) . . ?
N1 Ni1 C1 95.99(10) . 3_565 ?
N1 Ni1 C10 126.43(9) . . ?
N4 Ni1 O1 95.27(8) 3_565 3_565 ?
N4 Ni1 O2 156.37(8) 3_565 3_565 ?
N4 Ni1 O3 89.43(10) 3_565 . ?
N4 Ni1 O4 95.98(9) 3_565 . ?
N4 Ni1 N1 92.80(10) 3_565 . ?
N4 Ni1 C1 126.07(9) 3_565 3_565 ?
N4 Ni1 C10 92.75(11) 3_565 . ?
C10 Ni1 C1 122.05(11) . 3_565 ?
C1 O1 Ni1 89.47(15) . 3_465 ?
C1 O2 Ni1 88.74(18) . 3_465 ?
C10 O3 Ni1 89.53(18) . . ?
C10 O4 Ni1 88.42(15) . . ?
C11 N1 Ni1 123.74(19) . . ?
C11 N1 C13 105.4(2) . . ?
C13 N1 Ni1 129.9(2) . . ?
C11 N2 C12 106.5(2) . . ?
C11 N2 C14 127.0(2) . . ?
C12 N2 C14 126.5(2) . . ?
C20 N3 C16 127.0(2) . . ?
C20 N3 C22 106.1(2) . . ?
C22 N3 C16 126.9(2) . . ?
C20 N4 Ni1 124.66(19) . 3_465 ?
C20 N4 C21 104.7(2) . . ?
C21 N4 Ni1 130.6(2) . 3_465 ?
O1 C1 Ni1 59.68(14) . 3_465 ?
O1 C1 C2 121.2(2) . . ?
O2 C1 Ni1 60.47(16) . 3_465 ?
O2 C1 O1 120.0(3) . . ?
O2 C1 C2 118.7(3) . . ?
C2 C1 Ni1 174.7(2) . 3_465 ?
C1 C2 H2A 108.7 . . ?
C1 C2 H2B 108.7 . . ?
C1 C2 C3 114.4(2) . . ?
H2A C2 H2B 107.6 . . ?
C3 C2 H2A 108.7 . . ?
C3 C2 H2B 108.7 . . ?
C4 C3 C2 121.5(3) . . ?
C8 C3 C2 120.4(3) . . ?
C8 C3 C4 118.1(3) . . ?
C3 C4 H4 119.8 . . ?
C3 C4 C5 120.5(3) . . ?
C5 C4 H4 119.8 . . ?
C4 C5 H5 119.3 . . ?
C6 C5 C4 121.5(3) . . ?
C6 C5 H5 119.3 . . ?
C5 C6 C7 118.1(3) . . ?
C5 C6 C9 121.4(3) . . ?
C7 C6 C9 120.5(4) . . ?
C6 C7 H7 119.7 . . ?
C6 C7 C8 120.6(3) . . ?
C8 C7 H7 119.7 . . ?
C3 C8 C7 121.2(3) . . ?
C3 C8 H8 119.4 . . ?
C7 C8 H8 119.4 . . ?
C6 C9 H9A 108.2 . . ?
C6 C9 H9B 108.2 . . ?
H9A C9 H9B 107.3 . . ?
C10 C9 C6 116.5(2) . . ?
C10 C9 H9A 108.2 . . ?
C10 C9 H9B 108.2 . . ?
O3 C10 Ni1 59.64(16) . . ?
O3 C10 O4 120.2(3) . . ?
O3 C10 C9 117.2(3) . . ?
O4 C10 Ni1 60.55(14) . . ?
O4 C10 C9 122.6(2) . . ?
C9 C10 Ni1 175.8(2) . . ?
N1 C11 N2 111.7(2) . . ?
N1 C11 H11 124.2 . . ?
N2 C11 H11 124.2 . . ?
N2 C12 H12 126.8 . . ?
C13 C12 N2 106.4(3) . . ?
C13 C12 H12 126.8 . . ?
N1 C13 H13 125.0 . . ?
C12 C13 N1 110.1(3) . . ?
C12 C13 H13 125.0 . . ?
C15 C14 N2 119.9(2) . . ?
C15 C14 C19 120.4(3) . . ?
C19 C14 N2 119.7(3) . . ?
C14 C15 H15 120.4 . . ?
C16 C15 C14 119.2(2) . . ?
C16 C15 H15 120.4 . . ?
C15 C16 N3 119.8(2) . . ?
C15 C16 C17 120.8(3) . . ?
C17 C16 N3 119.5(2) . . ?
C16 C17 H17 120.5 . . ?
C18 C17 C16 119.0(3) . . ?
C18 C17 H17 120.5 . . ?
C17 C18 H18 119.2 . . ?
C19 C18 C17 121.6(3) . . ?
C19 C18 H18 119.2 . . ?
C14 C19 H19 120.5 . . ?
C18 C19 C14 119.0(3) . . ?
C18 C19 H19 120.5 . . ?
N3 C20 H20 124.2 . . ?
N4 C20 N3 111.6(2) . . ?
N4 C20 H20 124.2 . . ?
N4 C21 H21 124.5 . . ?
C22 C21 N4 111.1(2) . . ?
C22 C21 H21 124.5 . . ?
N3 C22 H22 126.7 . . ?
C21 C22 N3 106.5(3) . . ?
C21 C22 H22 126.7 . . ?
H5A O5 H5B 109.5 . . ?

loop_
_geom_bond_atom_site_label_1
_geom_bond_atom_site_label_2
_geom_bond_distance
_geom_bond_site_symmetry_2
_geom_bond_publ_flag
Ni1 O1 2.1186(16) 3_565 ?
Ni1 O2 2.136(2) 3_565 ?
Ni1 O3 2.116(2) . ?
Ni1 O4 2.1366(18) . ?
Ni1 N1 2.041(2) . ?
Ni1 N4 2.025(3) 3_565 ?
Ni1 C1 2.454(3) 3_565 ?
Ni1 C10 2.453(3) . ?
O1 C1 1.259(3) . ?
O2 C1 1.257(3) . ?
O3 C10 1.257(3) . ?
O4 C10 1.265(3) . ?
N1 C11 1.310(3) . ?
N1 C13 1.368(4) . ?
N2 C11 1.348(3) . ?
N2 C12 1.369(4) . ?
N2 C14 1.427(3) . ?
N3 C16 1.430(3) . ?
N3 C20 1.348(4) . ?
N3 C22 1.368(3) . ?
N4 C20 1.318(3) . ?
N4 C21 1.359(4) . ?
C1 C2 1.513(4) . ?
C2 H2A 0.9700 . ?
C2 H2B 0.9700 . ?
C2 C3 1.519(4) . ?
C3 C4 1.372(5) . ?
C3 C8 1.371(5) . ?
C4 H4 0.9300 . ?
C4 C5 1.391(5) . ?
C5 H5 0.9300 . ?
C5 C6 1.363(5) . ?
C6 C7 1.376(5) . ?
C6 C9 1.508(4) . ?
C7 H7 0.9300 . ?
C7 C8 1.388(5) . ?
C8 H8 0.9300 . ?
C9 H9A 0.9700 . ?
C9 H9B 0.9700 . ?
C9 C10 1.506(4) . ?
C11 H11 0.9300 . ?
C12 H12 0.9300 . ?
C12 C13 1.344(5) . ?
C13 H13 0.9300 . ?
C14 C15 1.381(4) . ?
C14 C19 1.388(4) . ?
C15 H15 0.9300 . ?
C15 C16 1.379(4) . ?
C16 C17 1.380(4) . ?
C17 H17 0.9300 . ?
C17 C18 1.370(5) . ?
C18 H18 0.9300 . ?
C18 C19 1.368(5) . ?
C19 H19 0.9300 . ?
C20 H20 0.9300 . ?
C21 H21 0.9300 . ?
C21 C22 1.327(5) . ?
C22 H22 0.9300 . ?
O5 H5A 0.8499 . ?
O5 H5B 0.8500 . ?

loop_
_geom_torsion_atom_site_label_1
_geom_torsion_atom_site_label_2
_geom_torsion_atom_site_label_3
_geom_torsion_atom_site_label_4
_geom_torsion
_geom_torsion_site_symmetry_1
_geom_torsion_site_symmetry_2
_geom_torsion_site_symmetry_3
_geom_torsion_site_symmetry_4
_geom_torsion_publ_flag
Ni1 O1 C1 O2 -3.8(3) 3_465 . . . ?
Ni1 O1 C1 C2 173.9(3) 3_465 . . . ?
Ni1 O2 C1 O1 3.8(3) 3_465 . . . ?
Ni1 O2 C1 C2 -174.0(3) 3_465 . . . ?
Ni1 O3 C10 O4 -1.3(3) . . . . ?
Ni1 O3 C10 C9 176.9(3) . . . . ?
Ni1 O4 C10 O3 1.3(3) . . . . ?
Ni1 O4 C10 C9 -176.8(4) . . . . ?
Ni1 N1 C11 N2 -169.50(19) . . . . ?
Ni1 N1 C13 C12 169.2(3) . . . . ?
Ni1 N4 C20 N3 178.70(17) 3_465 . . . ?
Ni1 N4 C21 C22 -178.1(2) 3_465 . . . ?
O1 C1 C2 C3 35.6(5) . . . . ?
O2 C1 C2 C3 -146.7(3) . . . . ?
N2 C12 C13 N1 -0.8(5) . . . . ?
N2 C14 C15 C16 -178.3(2) . . . . ?
N2 C14 C19 C18 179.2(3) . . . . ?
N3 C16 C17 C18 -178.7(3) . . . . ?
N4 C21 C22 N3 -0.1(4) . . . . ?
C1 C2 C3 C4 -82.5(4) . . . . ?
C1 C2 C3 C8 97.0(4) . . . . ?
C2 C3 C4 C5 178.1(3) . . . . ?
C2 C3 C8 C7 -177.6(3) . . . . ?
C3 C4 C5 C6 -0.7(5) . . . . ?
C4 C3 C8 C7 2.0(5) . . . . ?
C4 C5 C6 C7 2.4(5) . . . . ?
C4 C5 C6 C9 -179.1(3) . . . . ?
C5 C6 C7 C8 -1.9(5) . . . . ?
C5 C6 C9 C10 82.9(5) . . . . ?
C6 C7 C8 C3 -0.3(5) . . . . ?
C6 C9 C10 O3 172.3(4) . . . . ?
C6 C9 C10 O4 -9.5(6) . . . . ?
C7 C6 C9 C10 -98.6(4) . . . . ?
C8 C3 C4 C5 -1.5(5) . . . . ?
C9 C6 C7 C8 179.6(3) . . . . ?
C11 N1 C13 C12 0.3(4) . . . . ?
C11 N2 C12 C13 0.9(4) . . . . ?
C11 N2 C14 C15 28.3(4) . . . . ?
C11 N2 C14 C19 -150.6(3) . . . . ?
C12 N2 C11 N1 -0.8(4) . . . . ?
C12 N2 C14 C15 -152.3(3) . . . . ?
C12 N2 C14 C19 28.9(4) . . . . ?
C13 N1 C11 N2 0.3(4) . . . . ?
C14 N2 C11 N1 178.8(3) . . . . ?
C14 N2 C12 C13 -178.6(3) . . . . ?
C14 C15 C16 N3 178.6(2) . . . . ?
C14 C15 C16 C17 -1.4(4) . . . . ?
C15 C14 C19 C18 0.3(5) . . . . ?
C15 C16 C17 C18 1.3(5) . . . . ?
C16 N3 C20 N4 -178.2(2) . . . . ?
C16 N3 C22 C21 177.8(3) . . . . ?
C16 C17 C18 C19 -0.4(5) . . . . ?
C17 C18 C19 C14 -0.4(5) . . . . ?
C19 C14 C15 C16 0.6(4) . . . . ?
C20 N3 C16 C15 -8.5(4) . . . . ?
C20 N3 C16 C17 171.5(3) . . . . ?
C20 N3 C22 C21 0.7(3) . . . . ?
C20 N4 C21 C22 -0.5(4) . . . . ?
C21 N4 C20 N3 1.0(3) . . . . ?
C22 N3 C16 C15 174.9(3) . . . . ?
C22 N3 C16 C17 -5.1(4) . . . . ?
C22 N3 C20 N4 -1.0(3) . . . . ?

loop_
_twin_individual_id
_twin_individual_mass_fraction_refined
1 0.958(14)
2 0.042(14)
